data_1561852
loop_
_publ_author_name
'Abeysinghe, Dileka'
'Gerke, Birgit'
'Morrison, Gregory'
'Hsieh, Chun H.'
'Smith, Mark D.'
'P\"ottgen, Rainer'
'Makris, Thomas M.'
'zur Loye, Hans-Conrad'

_publ_section_title
;
 Synthesis, characterization, and properties of reduced europium
 molybdates and tungstates
;
_journal_name_full 'Journal of Solid State Chemistry'
_journal_page_first 173
_journal_page_last 180
_journal_paper_doi 10.1016/j.jssc.2015.05.014
_journal_volume 229
_journal_year 2015
_chemical_formula_moiety 'Eu0.90 K0.10 O4 W'
_chemical_formula_sum 'Eu0.9 K0.1 O4 W'
_chemical_formula_weight 388.89
_space_group_crystal_system tetragonal
_space_group_IT_number 88
_space_group_name_Hall '-I 4ad'
_space_group_name_H-M_alt 'I 41/a :2'
_atom_sites_solution_hydrogens .
_audit_creation_method SHELXL-2014
_cell_angle_alpha 90
_cell_angle_beta 90
_cell_angle_gamma 90
_cell_formula_units_Z 4
_cell_length_a 5.4101(2)
_cell_length_b 5.4101(2)
_cell_length_c 11.9246(7)
_cell_measurement_reflns_used 1281
_cell_measurement_temperature 296(2)
_cell_measurement_theta_max 34.748
_cell_measurement_theta_min 4.136
_cell_volume 349.02(3)
_computing_cell_refinement 'SAINT-Plus Version 6.45 (Bruker, 2001)'
_computing_data_collection 'SMART Version 5.631 (Bruker, 2001)'
_computing_data_reduction 'SAINT-Plus Version 6.45 (Bruker, 2001)'
_computing_molecular_graphics various
_computing_publication_material various
_computing_structure_refinement 'SHELXL-2014 (Sheldrick, 2014)'
_computing_structure_solution 'SHELXS97 (Sheldrick, 2008)'
_diffrn_ambient_temperature 296(2)
_diffrn_measured_fraction_theta_full 1.000
_diffrn_measured_fraction_theta_max 1.000
_diffrn_measurement_device_type 'Bruker SMART APEX CCD diffractometer'
_diffrn_measurement_method 'omega and phi scans'
_diffrn_radiation_type MoK\a
_diffrn_radiation_wavelength 0.71073
_diffrn_reflns_av_R_equivalents 0.0200
_diffrn_reflns_av_unetI/netI 0.0118
_diffrn_reflns_Laue_measured_fraction_full 1.000
_diffrn_reflns_Laue_measured_fraction_max 1.000
_diffrn_reflns_limit_h_max 8
_diffrn_reflns_limit_h_min -7
_diffrn_reflns_limit_k_max 8
_diffrn_reflns_limit_k_min -8
_diffrn_reflns_limit_l_max 19
_diffrn_reflns_limit_l_min -17
_diffrn_reflns_number 3827
_diffrn_reflns_point_group_measured_fraction_full 1.000
_diffrn_reflns_point_group_measured_fraction_max 1.000
_diffrn_reflns_theta_full 25.242
_diffrn_reflns_theta_max 35.062
_diffrn_reflns_theta_min 4.136
_diffrn_source 'sealed tube'
_exptl_absorpt_coefficient_mu 48.984
_exptl_absorpt_correction_T_max 1.0000
_exptl_absorpt_correction_T_min 0.3171
_exptl_absorpt_correction_type multi-scan
_exptl_absorpt_process_details 'SADABS Version 2.05 (Bruker, 2001)'
_exptl_crystal_colour orange
_exptl_crystal_density_diffrn 7.401
_exptl_crystal_description fragment
_exptl_crystal_F_000 659
_exptl_crystal_size_max 0.060
_exptl_crystal_size_mid 0.050
_exptl_crystal_size_min 0.040
_refine_diff_density_max 0.738
_refine_diff_density_min -0.880
_refine_diff_density_rms 0.213
_refine_ls_extinction_coef 0.00284(19)
_refine_ls_extinction_expression Fc^*^=kFc[1+0.001xFc^2^\l^3^/sin(2\q)]^-1/4^
_refine_ls_extinction_method SHELXL
_refine_ls_goodness_of_fit_ref 1.072
_refine_ls_hydrogen_treatment undef
_refine_ls_matrix_type full
_refine_ls_number_parameters 16
_refine_ls_number_reflns 391
_refine_ls_number_restraints 0
_refine_ls_restrained_S_all 1.072
_refine_ls_R_factor_all 0.0254
_refine_ls_R_factor_gt 0.0163
_refine_ls_shift/su_max 0.000
_refine_ls_shift/su_mean 0.000
_refine_ls_structure_factor_coef Fsqd
_refine_ls_weighting_details 'w=1/[\s^2^(Fo^2^)+(0.0153P)^2^+0.8459P] where P=(Fo^2^+2Fc^2^)/3'
_refine_ls_weighting_scheme calc
_refine_ls_wR_factor_gt 0.0347
_refine_ls_wR_factor_ref 0.0378
_reflns_number_gt 302
_reflns_number_total 391
_reflns_threshold_expression 'I > 2\s(I)'
_cod_data_source_file JSSC-2015-229-173.cif
_cod_data_source_block da1133as
_cod_original_sg_symbol_H-M 'I 41/a'
_cod_original_formula_sum 'Eu0.90 K0.10 O4 W'
_cod_database_code 1561852
_shelx_space_group_comment
; 
The symmetry employed for this shelxl refinement is uniquely defined 
by the following loop, which should always be used as a source of 
symmetry information in preference to the above space-group names. 
They are only intended as comments. 
;
_shelx_estimated_absorpt_t_min 0.157
_shelx_estimated_absorpt_t_max 0.245
_shelxl_version_number 2014-1

loop_
_space_group_symop_operation_xyz
'x, y, z'
'-x+1/2, -y, z+1/2'
'-y+3/4, x+1/4, z+1/4'
'y+3/4, -x+3/4, z+3/4'
'x+1/2, y+1/2, z+1/2'
'-x+1, -y+1/2, z+1'
'-y+5/4, x+3/4, z+3/4'
'y+5/4, -x+5/4, z+5/4'
'-x, -y, -z'
'x-1/2, y, -z-1/2'
'y-3/4, -x-1/4, -z-1/4'
'-y-3/4, x-3/4, -z-3/4'
'-x+1/2, -y+1/2, -z+1/2'
'x, y+1/2, -z'
'y-1/4, -x+1/4, -z+1/4'
'-y-1/4, x-1/4, -z-1/4'

loop_
_atom_site_label
_atom_site_type_symbol
_atom_site_fract_x
_atom_site_fract_y
_atom_site_fract_z
_atom_site_U_iso_or_equiv
_atom_site_adp_type
_atom_site_occupancy
_atom_site_site_symmetry_order
_atom_site_calc_flag
_atom_site_refinement_flags_posn
_atom_site_refinement_flags_adp
_atom_site_refinement_flags_occupancy
_atom_site_disorder_assembly
_atom_site_disorder_group
Eu1 Eu 0.0000 0.2500 0.6250 0.01271(17) Uani 0.903(3) 4 d S T P . .
K1 K 0.0000 0.2500 0.6250 0.01271(17) Uani 0.097(3) 4 d S T P . .
W1 W 0.0000 0.2500 0.1250 0.01329(12) Uani 1 4 d S T P . .
O1 O 0.1406(4) 0.0140(4) 0.2072(2) 0.0200(5) Uani 1 1 d . . . . .

loop_
_atom_site_aniso_label
_atom_site_aniso_U_11
_atom_site_aniso_U_22
_atom_site_aniso_U_33
_atom_site_aniso_U_23
_atom_site_aniso_U_13
_atom_site_aniso_U_12
Eu1 0.01333(18) 0.01333(18) 0.0115(2) 0.000 0.000 0.000
K1 0.01333(18) 0.01333(18) 0.0115(2) 0.000 0.000 0.000
W1 0.01235(13) 0.01235(13) 0.01516(16) 0.000 0.000 0.000
O1 0.0178(11) 0.0209(12) 0.0215(13) 0.0021(10) 0.0017(10) 0.0007(9)

loop_
_atom_type_symbol
_atom_type_description
_atom_type_scat_dispersion_real
_atom_type_scat_dispersion_imag
_atom_type_scat_source
O O 0.0106 0.0060 'International Tables Vol C Tables 4.2.6.8 and 6.1.1.4'
K K 0.2009 0.2494 'International Tables Vol C Tables 4.2.6.8 and 6.1.1.4'
Eu Eu -0.1578 3.6682 'International Tables Vol C Tables 4.2.6.8 and 6.1.1.4'
W W -0.8490 6.8722 'International Tables Vol C Tables 4.2.6.8 and 6.1.1.4'

loop_
_geom_angle_atom_site_label_1
_geom_angle_atom_site_label_2
_geom_angle_atom_site_label_3
_geom_angle
_geom_angle_site_symmetry_1
_geom_angle_site_symmetry_3
O1 Eu1 O1 127.19(6) 14_556 3_455
O1 Eu1 O1 127.19(6) 14_556 8_444
O1 Eu1 O1 77.94(10) 3_455 8_444
O1 Eu1 O1 77.94(10) 14_556 9_556
O1 Eu1 O1 127.19(7) 3_455 9_556
O1 Eu1 O1 127.19(6) 8_444 9_556
O1 Eu1 O1 150.38(9) 14_556 16_556
O1 Eu1 O1 67.88(5) 3_455 16_556
O1 Eu1 O1 77.94(8) 8_444 16_556
O1 Eu1 O1 73.51(4) 9_556 16_556
O1 Eu1 O1 73.51(4) 14_556 11_666
O1 Eu1 O1 77.94(8) 3_455 11_666
O1 Eu1 O1 67.88(5) 8_444 11_666
O1 Eu1 O1 150.38(9) 9_556 11_666
O1 Eu1 O1 135.76(11) 16_556 11_666
O1 Eu1 O1 77.94(8) 14_556 2
O1 Eu1 O1 150.38(9) 3_455 2
O1 Eu1 O1 73.51(4) 8_444 2
O1 Eu1 O1 67.88(5) 9_556 2
O1 Eu1 O1 98.15(4) 16_556 2
O1 Eu1 O1 98.15(4) 11_666 2
O1 Eu1 O1 67.88(5) 14_556 5_455
O1 Eu1 O1 73.51(4) 3_455 5_455
O1 Eu1 O1 150.38(9) 8_444 5_455
O1 Eu1 O1 77.94(8) 9_556 5_455
O1 Eu1 O1 98.15(4) 16_556 5_455
O1 Eu1 O1 98.15(4) 11_666 5_455
O1 Eu1 O1 135.76(11) 2 5_455
O1 Eu1 W1 53.02(5) 14_556 5
O1 Eu1 W1 100.57(5) 3_455 5
O1 Eu1 W1 79.43(5) 8_444 5
O1 Eu1 W1 126.98(5) 9_556 5
O1 Eu1 W1 156.31(5) 16_556 5
O1 Eu1 W1 23.69(5) 11_666 5
O1 Eu1 W1 81.94(5) 2 5
O1 Eu1 W1 98.06(5) 5_455 5
O1 Eu1 W1 126.98(5) 14_556 5_445
O1 Eu1 W1 79.43(5) 3_455 5_445
O1 Eu1 W1 100.57(5) 8_444 5_445
O1 Eu1 W1 53.02(5) 9_556 5_445
O1 Eu1 W1 23.69(5) 16_556 5_445
O1 Eu1 W1 156.31(5) 11_666 5_445
O1 Eu1 W1 98.06(5) 2 5_445
O1 Eu1 W1 81.94(5) 5_455 5_445
W1 Eu1 W1 180.0 5 5_445
O1 Eu1 W1 100.57(5) 14_556 5_545
O1 Eu1 W1 126.98(5) 3_455 5_545
O1 Eu1 W1 53.02(5) 8_444 5_545
O1 Eu1 W1 79.43(5) 9_556 5_545
O1 Eu1 W1 81.94(5) 16_556 5_545
O1 Eu1 W1 98.06(5) 11_666 5_545
O1 Eu1 W1 23.69(5) 2 5_545
O1 Eu1 W1 156.31(5) 5_455 5_545
W1 Eu1 W1 90.0 5 5_545
W1 Eu1 W1 90.0 5_445 5_545
O1 Eu1 W1 79.43(5) 14_556 5_455
O1 Eu1 W1 53.02(5) 3_455 5_455
O1 Eu1 W1 126.98(5) 8_444 5_455
O1 Eu1 W1 100.57(5) 9_556 5_455
O1 Eu1 W1 98.06(5) 16_556 5_455
O1 Eu1 W1 81.94(5) 11_666 5_455
O1 Eu1 W1 156.31(5) 2 5_455
O1 Eu1 W1 23.69(5) 5_455 5_455
W1 Eu1 W1 90.0 5 5_455
W1 Eu1 W1 90.0 5_445 5_455
W1 Eu1 W1 180.0 5_545 5_455
O1 K1 O1 127.19(6) 14_556 3_455
O1 K1 O1 127.19(6) 14_556 8_444
O1 K1 O1 77.94(10) 3_455 8_444
O1 K1 O1 77.94(10) 14_556 9_556
O1 K1 O1 127.19(7) 3_455 9_556
O1 K1 O1 127.19(6) 8_444 9_556
O1 K1 O1 150.38(9) 14_556 16_556
O1 K1 O1 67.88(5) 3_455 16_556
O1 K1 O1 77.94(8) 8_444 16_556
O1 K1 O1 73.51(4) 9_556 16_556
O1 K1 O1 73.51(4) 14_556 11_666
O1 K1 O1 77.94(8) 3_455 11_666
O1 K1 O1 67.88(5) 8_444 11_666
O1 K1 O1 150.38(9) 9_556 11_666
O1 K1 O1 135.76(11) 16_556 11_666
O1 K1 O1 77.94(8) 14_556 2
O1 K1 O1 150.38(9) 3_455 2
O1 K1 O1 73.51(4) 8_444 2
O1 K1 O1 67.88(5) 9_556 2
O1 K1 O1 98.15(4) 16_556 2
O1 K1 O1 98.15(4) 11_666 2
O1 K1 O1 67.88(5) 14_556 5_455
O1 K1 O1 73.51(4) 3_455 5_455
O1 K1 O1 150.38(9) 8_444 5_455
O1 K1 O1 77.94(8) 9_556 5_455
O1 K1 O1 98.15(4) 16_556 5_455
O1 K1 O1 98.15(4) 11_666 5_455
O1 K1 O1 135.76(11) 2 5_455
O1 K1 W1 53.02(5) 14_556 5
O1 K1 W1 100.57(5) 3_455 5
O1 K1 W1 79.43(5) 8_444 5
O1 K1 W1 126.98(5) 9_556 5
O1 K1 W1 156.31(5) 16_556 5
O1 K1 W1 23.69(5) 11_666 5
O1 K1 W1 81.94(5) 2 5
O1 K1 W1 98.06(5) 5_455 5
O1 K1 W1 126.98(5) 14_556 5_445
O1 K1 W1 79.43(5) 3_455 5_445
O1 K1 W1 100.57(5) 8_444 5_445
O1 K1 W1 53.02(5) 9_556 5_445
O1 K1 W1 23.69(5) 16_556 5_445
O1 K1 W1 156.31(5) 11_666 5_445
O1 K1 W1 98.06(5) 2 5_445
O1 K1 W1 81.94(5) 5_455 5_445
W1 K1 W1 180.0 5 5_445
O1 K1 W1 100.57(5) 14_556 5_545
O1 K1 W1 126.98(5) 3_455 5_545
O1 K1 W1 53.02(5) 8_444 5_545
O1 K1 W1 79.43(5) 9_556 5_545
O1 K1 W1 81.94(5) 16_556 5_545
O1 K1 W1 98.06(5) 11_666 5_545
O1 K1 W1 23.69(5) 2 5_545
O1 K1 W1 156.31(5) 5_455 5_545
W1 K1 W1 90.0 5 5_545
W1 K1 W1 90.0 5_445 5_545
O1 K1 W1 79.43(5) 14_556 5_455
O1 K1 W1 53.02(5) 3_455 5_455
O1 K1 W1 126.98(5) 8_444 5_455
O1 K1 W1 100.57(5) 9_556 5_455
O1 K1 W1 98.06(5) 16_556 5_455
O1 K1 W1 81.94(5) 11_666 5_455
O1 K1 W1 156.31(5) 2 5_455
O1 K1 W1 23.69(5) 5_455 5_455
W1 K1 W1 90.0 5 5_455
W1 K1 W1 90.0 5_445 5_455
W1 K1 W1 180.0 5_545 5_455
O1 W1 O1 107.66(7) 15 .
O1 W1 O1 107.66(7) 15 6_454
O1 W1 O1 113.16(15) . 6_454
O1 W1 O1 113.16(15) 15 12_666
O1 W1 O1 107.66(7) . 12_666
O1 W1 O1 107.66(7) 6_454 12_666
O1 W1 Eu1 35.99(8) 15 5_444
O1 W1 Eu1 78.17(7) . 5_444
O1 W1 Eu1 101.83(7) 6_454 5_444
O1 W1 Eu1 144.01(8) 12_666 5_444
O1 W1 Eu1 144.01(8) 15 5_554
O1 W1 Eu1 101.83(7) . 5_554
O1 W1 Eu1 78.17(7) 6_454 5_554
O1 W1 Eu1 35.99(8) 12_666 5_554
Eu1 W1 Eu1 180.0 5_444 5_554
O1 W1 K1 35.99(8) 15 5_444
O1 W1 K1 78.17(7) . 5_444
O1 W1 K1 101.83(7) 6_454 5_444
O1 W1 K1 144.01(8) 12_666 5_444
Eu1 W1 K1 0.0 5_444 5_444
Eu1 W1 K1 180.0 5_554 5_444
O1 W1 K1 144.01(8) 15 5_554
O1 W1 K1 101.83(7) . 5_554
O1 W1 K1 78.17(7) 6_454 5_554
O1 W1 K1 35.99(8) 12_666 5_554
Eu1 W1 K1 180.0 5_444 5_554
Eu1 W1 K1 0.0 5_554 5_554
K1 W1 K1 180.0 5_444 5_554
O1 W1 Eu1 78.17(7) 15 5_454
O1 W1 Eu1 144.01(8) . 5_454
O1 W1 Eu1 35.99(8) 6_454 5_454
O1 W1 Eu1 101.83(7) 12_666 5_454
Eu1 W1 Eu1 90.0 5_444 5_454
Eu1 W1 Eu1 90.0 5_554 5_454
K1 W1 Eu1 90.0 5_444 5_454
K1 W1 Eu1 90.0 5_554 5_454
O1 W1 K1 78.17(7) 15 5_454
O1 W1 K1 144.01(8) . 5_454
O1 W1 K1 35.99(8) 6_454 5_454
O1 W1 K1 101.83(7) 12_666 5_454
Eu1 W1 K1 90.0 5_444 5_454
Eu1 W1 K1 90.0 5_554 5_454
K1 W1 K1 90.0 5_444 5_454
K1 W1 K1 90.0 5_554 5_454
Eu1 W1 K1 0.0 5_454 5_454
O1 W1 K1 101.83(7) 15 5_544
O1 W1 K1 35.99(8) . 5_544
O1 W1 K1 144.01(8) 6_454 5_544
O1 W1 K1 78.17(7) 12_666 5_544
Eu1 W1 K1 90.0 5_444 5_544
Eu1 W1 K1 90.0 5_554 5_544
K1 W1 K1 90.0 5_444 5_544
K1 W1 K1 90.0 5_554 5_544
Eu1 W1 K1 180.0 5_454 5_544
K1 W1 K1 180.0 5_454 5_544
O1 W1 Eu1 101.83(7) 15 5_544
O1 W1 Eu1 35.99(8) . 5_544
O1 W1 Eu1 144.01(8) 6_454 5_544
O1 W1 Eu1 78.17(7) 12_666 5_544
Eu1 W1 Eu1 90.0 5_444 5_544
Eu1 W1 Eu1 90.0 5_554 5_544
K1 W1 Eu1 90.0 5_444 5_544
K1 W1 Eu1 90.0 5_554 5_544
Eu1 W1 Eu1 180.0 5_454 5_544
K1 W1 Eu1 180.0 5_454 5_544
K1 W1 Eu1 0.0 5_544 5_544
W1 O1 K1 134.43(12) . 9_556
W1 O1 Eu1 134.43(12) . 9_556
K1 O1 Eu1 0.0 9_556 9_556
W1 O1 Eu1 120.32(11) . 5_544
K1 O1 Eu1 102.06(8) 9_556 5_544
Eu1 O1 Eu1 102.06(8) 9_556 5_544
W1 O1 K1 120.32(11) . 5_544
K1 O1 K1 102.06(8) 9_556 5_544
Eu1 O1 K1 102.06(8) 9_556 5_544
Eu1 O1 K1 0.0 5_544 5_544

loop_
_geom_bond_atom_site_label_1
_geom_bond_atom_site_label_2
_geom_bond_distance
_geom_bond_site_symmetry_2
Eu1 O1 2.573(2) 14_556
Eu1 O1 2.573(2) 3_455
Eu1 O1 2.573(2) 8_444
Eu1 O1 2.573(2) 9_556
Eu1 O1 2.604(2) 16_556
Eu1 O1 2.604(2) 11_666
Eu1 O1 2.604(2) 2
Eu1 O1 2.604(2) 5_455
Eu1 W1 3.82552(14) 5
Eu1 W1 3.82552(14) 5_445
Eu1 W1 3.82552(14) 5_545
Eu1 W1 3.82552(14) 5_455
K1 O1 2.573(2) 14_556
K1 O1 2.573(2) 3_455
K1 O1 2.573(2) 8_444
K1 O1 2.573(2) 9_556
K1 O1 2.604(2) 16_556
K1 O1 2.604(2) 11_666
K1 O1 2.604(2) 2
K1 O1 2.604(2) 5_455
K1 W1 3.82552(14) 5
K1 W1 3.82552(14) 5_445
K1 W1 3.82552(14) 5_545
K1 W1 3.82552(14) 5_455
W1 O1 1.780(2) 15
W1 O1 1.780(2) .
W1 O1 1.780(2) 6_454
W1 O1 1.780(2) 12_666
W1 Eu1 3.82552(14) 5_444
W1 Eu1 3.82552(14) 5_554
W1 K1 3.82552(14) 5_444
W1 K1 3.82552(14) 5_554
W1 Eu1 3.82552(14) 5_454
W1 K1 3.82552(14) 5_454
W1 K1 3.82552(14) 5_544
W1 Eu1 3.82552(14) 5_544
O1 K1 2.573(2) 9_556
O1 Eu1 2.573(2) 9_556
O1 Eu1 2.604(2) 5_544
O1 K1 2.604(2) 5_544
